data_4348001
loop_
_publ_author_name
'Nickerl, Georg'
'Leistner, Matthias'
'Helten, Stella'
'Bon, Volodymyr'
'Senkovska, Irena'
'Kaskel, Stefan'

_publ_section_title
;
 Integration of accessible secondary metal sites into MOFs for H2S removal
;
_journal_issue 4
_journal_name_full 'Inorg. Chem. Front.'
_journal_page_first 325
_journal_paper_doi 10.1039/C3QI00093A
_journal_volume 1
_journal_year 2014
_chemical_formula_sum 'C84 H48 O32 Zr6'
_chemical_formula_weight 2116.54
_space_group_IT_number 225
_space_group_name_Hall '-F 4 2 3'
_space_group_name_H-M_alt 'F m -3 m'
_symmetry_cell_setting cubic
_symmetry_space_group_name_H-M 'F m -3 m'
_atom_sites_solution_hydrogens geom
_atom_sites_solution_primary direct
_atom_sites_solution_secondary difmap
_audit_creation_method SHELXL-97
_cell_angle_alpha 90.00
_cell_angle_beta 90.00
_cell_angle_gamma 90.00
_cell_formula_units_Z 4
_cell_length_a 26.896(3)
_cell_length_b 26.896(3)
_cell_length_c 26.896(3)
_cell_measurement_reflns_used 357
_cell_measurement_temperature 296(2)
_cell_measurement_theta_max 19.85
_cell_measurement_theta_min 3.54
_cell_volume 19456(4)
_computing_cell_refinement X-Area
_computing_data_collection X-Area
_computing_data_reduction X-Area
_computing_molecular_graphics Diamond
_computing_publication_material publCIF
_computing_structure_refinement 'SHELXL-97 (Sheldrick, 2008)'
_computing_structure_solution 'SHELXS-97 (Sheldrick, 2008)'
_diffrn_ambient_temperature 296(2)
_diffrn_measured_fraction_theta_full 0.992
_diffrn_measured_fraction_theta_max 0.992
_diffrn_measurement_device_type 'STOE IPDS II'
_diffrn_measurement_method 'omega scan'
_diffrn_radiation_monochromator graphite
_diffrn_radiation_source 'fine-focus sealed tube'
_diffrn_radiation_type MoK\a
_diffrn_radiation_wavelength 0.71073
_diffrn_reflns_av_R_equivalents 0.1445
_diffrn_reflns_av_sigmaI/netI 0.1439
_diffrn_reflns_limit_h_max 32
_diffrn_reflns_limit_h_min -21
_diffrn_reflns_limit_k_max 6
_diffrn_reflns_limit_k_min -27
_diffrn_reflns_limit_l_max 32
_diffrn_reflns_limit_l_min -29
_diffrn_reflns_number 4307
_diffrn_reflns_theta_full 25.67
_diffrn_reflns_theta_max 25.67
_diffrn_reflns_theta_min 1.51
_exptl_absorpt_coefficient_mu 0.347
_exptl_absorpt_correction_T_max 0.9897
_exptl_absorpt_correction_T_min 0.9897
_exptl_crystal_colour colorless
_exptl_crystal_density_diffrn 0.723
_exptl_crystal_density_method 'not measured'
_exptl_crystal_description octahedral
_exptl_crystal_F_000 4192
_exptl_crystal_size_max 0.03
_exptl_crystal_size_mid 0.03
_exptl_crystal_size_min 0.03
_platon_squeeze_details
;
;
_refine_diff_density_max 0.812
_refine_diff_density_min -1.101
_refine_diff_density_rms 0.149
_refine_ls_extinction_method none
_refine_ls_goodness_of_fit_ref 0.893
_refine_ls_hydrogen_treatment constr
_refine_ls_matrix_type full
_refine_ls_number_parameters 37
_refine_ls_number_reflns 977
_refine_ls_number_restraints 0
_refine_ls_restrained_S_all 0.893
_refine_ls_R_factor_all 0.1268
_refine_ls_R_factor_gt 0.0768
_refine_ls_shift/su_max 0.000
_refine_ls_shift/su_mean 0.000
_refine_ls_structure_factor_coef Fsqd
_refine_ls_weighting_details 'calc w=1/[\s^2^(Fo^2^)+(0.0866P)^2^+0.0000P] where P=(Fo^2^+2Fc^2^)/3'
_refine_ls_weighting_scheme calc
_refine_ls_wR_factor_gt 0.1755
_refine_ls_wR_factor_ref 0.1887
_reflns_number_gt 537
_reflns_number_total 977
_reflns_threshold_expression >2sigma(I)
_cod_data_source_file c3qi00093a2.cif
_cod_data_source_block UiO67
_cod_original_cell_volume 19458(4)
_cod_original_sg_symbol_H-M Fm-3m
_cod_database_code 4348001

loop_
_symmetry_equiv_pos_as_xyz
'x, y, z'
'-x, -y, z'
'-x, y, -z'
'x, -y, -z'
'z, x, y'
'z, -x, -y'
'-z, -x, y'
'-z, x, -y'
'y, z, x'
'-y, z, -x'
'y, -z, -x'
'-y, -z, x'
'y, x, -z'
'-y, -x, -z'
'y, -x, z'
'-y, x, z'
'x, z, -y'
'-x, z, y'
'-x, -z, -y'
'x, -z, y'
'z, y, -x'
'z, -y, x'
'-z, y, x'
'-z, -y, -x'
'x, y+1/2, z+1/2'
'-x, -y+1/2, z+1/2'
'-x, y+1/2, -z+1/2'
'x, -y+1/2, -z+1/2'
'z, x+1/2, y+1/2'
'z, -x+1/2, -y+1/2'
'-z, -x+1/2, y+1/2'
'-z, x+1/2, -y+1/2'
'y, z+1/2, x+1/2'
'-y, z+1/2, -x+1/2'
'y, -z+1/2, -x+1/2'
'-y, -z+1/2, x+1/2'
'y, x+1/2, -z+1/2'
'-y, -x+1/2, -z+1/2'
'y, -x+1/2, z+1/2'
'-y, x+1/2, z+1/2'
'x, z+1/2, -y+1/2'
'-x, z+1/2, y+1/2'
'-x, -z+1/2, -y+1/2'
'x, -z+1/2, y+1/2'
'z, y+1/2, -x+1/2'
'z, -y+1/2, x+1/2'
'-z, y+1/2, x+1/2'
'-z, -y+1/2, -x+1/2'
'x+1/2, y, z+1/2'
'-x+1/2, -y, z+1/2'
'-x+1/2, y, -z+1/2'
'x+1/2, -y, -z+1/2'
'z+1/2, x, y+1/2'
'z+1/2, -x, -y+1/2'
'-z+1/2, -x, y+1/2'
'-z+1/2, x, -y+1/2'
'y+1/2, z, x+1/2'
'-y+1/2, z, -x+1/2'
'y+1/2, -z, -x+1/2'
'-y+1/2, -z, x+1/2'
'y+1/2, x, -z+1/2'
'-y+1/2, -x, -z+1/2'
'y+1/2, -x, z+1/2'
'-y+1/2, x, z+1/2'
'x+1/2, z, -y+1/2'
'-x+1/2, z, y+1/2'
'-x+1/2, -z, -y+1/2'
'x+1/2, -z, y+1/2'
'z+1/2, y, -x+1/2'
'z+1/2, -y, x+1/2'
'-z+1/2, y, x+1/2'
'-z+1/2, -y, -x+1/2'
'x+1/2, y+1/2, z'
'-x+1/2, -y+1/2, z'
'-x+1/2, y+1/2, -z'
'x+1/2, -y+1/2, -z'
'z+1/2, x+1/2, y'
'z+1/2, -x+1/2, -y'
'-z+1/2, -x+1/2, y'
'-z+1/2, x+1/2, -y'
'y+1/2, z+1/2, x'
'-y+1/2, z+1/2, -x'
'y+1/2, -z+1/2, -x'
'-y+1/2, -z+1/2, x'
'y+1/2, x+1/2, -z'
'-y+1/2, -x+1/2, -z'
'y+1/2, -x+1/2, z'
'-y+1/2, x+1/2, z'
'x+1/2, z+1/2, -y'
'-x+1/2, z+1/2, y'
'-x+1/2, -z+1/2, -y'
'x+1/2, -z+1/2, y'
'z+1/2, y+1/2, -x'
'z+1/2, -y+1/2, x'
'-z+1/2, y+1/2, x'
'-z+1/2, -y+1/2, -x'
'-x, -y, -z'
'x, y, -z'
'x, -y, z'
'-x, y, z'
'-z, -x, -y'
'-z, x, y'
'z, x, -y'
'z, -x, y'
'-y, -z, -x'
'y, -z, x'
'-y, z, x'
'y, z, -x'
'-y, -x, z'
'y, x, z'
'-y, x, -z'
'y, -x, -z'
'-x, -z, y'
'x, -z, -y'
'x, z, y'
'-x, z, -y'
'-z, -y, x'
'-z, y, -x'
'z, -y, -x'
'z, y, x'
'-x, -y+1/2, -z+1/2'
'x, y+1/2, -z+1/2'
'x, -y+1/2, z+1/2'
'-x, y+1/2, z+1/2'
'-z, -x+1/2, -y+1/2'
'-z, x+1/2, y+1/2'
'z, x+1/2, -y+1/2'
'z, -x+1/2, y+1/2'
'-y, -z+1/2, -x+1/2'
'y, -z+1/2, x+1/2'
'-y, z+1/2, x+1/2'
'y, z+1/2, -x+1/2'
'-y, -x+1/2, z+1/2'
'y, x+1/2, z+1/2'
'-y, x+1/2, -z+1/2'
'y, -x+1/2, -z+1/2'
'-x, -z+1/2, y+1/2'
'x, -z+1/2, -y+1/2'
'x, z+1/2, y+1/2'
'-x, z+1/2, -y+1/2'
'-z, -y+1/2, x+1/2'
'-z, y+1/2, -x+1/2'
'z, -y+1/2, -x+1/2'
'z, y+1/2, x+1/2'
'-x+1/2, -y, -z+1/2'
'x+1/2, y, -z+1/2'
'x+1/2, -y, z+1/2'
'-x+1/2, y, z+1/2'
'-z+1/2, -x, -y+1/2'
'-z+1/2, x, y+1/2'
'z+1/2, x, -y+1/2'
'z+1/2, -x, y+1/2'
'-y+1/2, -z, -x+1/2'
'y+1/2, -z, x+1/2'
'-y+1/2, z, x+1/2'
'y+1/2, z, -x+1/2'
'-y+1/2, -x, z+1/2'
'y+1/2, x, z+1/2'
'-y+1/2, x, -z+1/2'
'y+1/2, -x, -z+1/2'
'-x+1/2, -z, y+1/2'
'x+1/2, -z, -y+1/2'
'x+1/2, z, y+1/2'
'-x+1/2, z, -y+1/2'
'-z+1/2, -y, x+1/2'
'-z+1/2, y, -x+1/2'
'z+1/2, -y, -x+1/2'
'z+1/2, y, x+1/2'
'-x+1/2, -y+1/2, -z'
'x+1/2, y+1/2, -z'
'x+1/2, -y+1/2, z'
'-x+1/2, y+1/2, z'
'-z+1/2, -x+1/2, -y'
'-z+1/2, x+1/2, y'
'z+1/2, x+1/2, -y'
'z+1/2, -x+1/2, y'
'-y+1/2, -z+1/2, -x'
'y+1/2, -z+1/2, x'
'-y+1/2, z+1/2, x'
'y+1/2, z+1/2, -x'
'-y+1/2, -x+1/2, z'
'y+1/2, x+1/2, z'
'-y+1/2, x+1/2, -z'
'y+1/2, -x+1/2, -z'
'-x+1/2, -z+1/2, y'
'x+1/2, -z+1/2, -y'
'x+1/2, z+1/2, y'
'-x+1/2, z+1/2, -y'
'-z+1/2, -y+1/2, x'
'-z+1/2, y+1/2, -x'
'z+1/2, -y+1/2, -x'
'z+1/2, y+1/2, x'

loop_
_atom_site_label
_atom_site_type_symbol
_atom_site_fract_x
_atom_site_fract_y
_atom_site_fract_z
_atom_site_U_iso_or_equiv
_atom_site_adp_type
_atom_site_occupancy
_atom_site_symmetry_multiplicity
_atom_site_calc_flag
_atom_site_refinement_flags
Zr1 Zr 0.09204(6) 0.0000 0.0000 0.0224(5) Uani 1 8 d S
O1 O 0.0454(4) 0.0454(4) 0.0454(4) 0.060(4) Uani 1 6 d S
O2 O 0.1326(2) 0.0000 0.0719(2) 0.0421(18) Uani 1 2 d S
C1 C 0.1172(4) 0.0000 0.1172(4) 0.039(3) Uani 1 4 d S
C2 C 0.1565(4) 0.0000 0.1565(4) 0.056(4) Uani 1 4 d S
C3 C 0.2058(5) 0.0000 0.1447(5) 0.127(9) Uani 1 2 d S
H3 H 0.2149 0.0000 0.1114 0.152 Uiso 1 2 calc SR
C4 C 0.2420(5) 0.0000 0.1795(5) 0.146(10) Uani 1 2 d S
H4 H 0.2751 0.0000 0.1695 0.175 Uiso 1 2 calc SR
C5 C 0.2307(3) 0.0000 0.2307(3) 0.080(7) Uani 1 4 d S

loop_
_atom_site_aniso_label
_atom_site_aniso_U_11
_atom_site_aniso_U_22
_atom_site_aniso_U_33
_atom_site_aniso_U_23
_atom_site_aniso_U_13
_atom_site_aniso_U_12
Zr1 0.0185(9) 0.0244(6) 0.0244(6) 0.000 0.000 0.000
O1 0.060(4) 0.060(4) 0.060(4) 0.034(5) 0.034(5) 0.034(5)
O2 0.033(4) 0.055(4) 0.038(4) 0.000 -0.021(3) 0.000
C1 0.038(5) 0.041(8) 0.038(5) 0.000 -0.012(7) 0.000
C2 0.045(6) 0.078(12) 0.045(6) 0.000 -0.025(8) 0.000
C3 0.036(7) 0.31(3) 0.029(6) 0.000 -0.014(6) 0.000
C4 0.038(7) 0.36(3) 0.039(8) 0.000 -0.010(6) 0.000
C5 0.038(6) 0.16(2) 0.038(6) 0.000 -0.033(8) 0.000

loop_
_atom_type_symbol
_atom_type_description
_atom_type_scat_dispersion_real
_atom_type_scat_dispersion_imag
_atom_type_scat_source
C C 0.0033 0.0016 'International Tables Vol C Tables 4.2.6.8 and 6.1.1.4'
H H 0.0000 0.0000 'International Tables Vol C Tables 4.2.6.8 and 6.1.1.4'
O O 0.0106 0.0060 'International Tables Vol C Tables 4.2.6.8 and 6.1.1.4'
Zr Zr -2.9673 0.5597 'International Tables Vol C Tables 4.2.6.8 and 6.1.1.4'

loop_
_geom_angle_atom_site_label_1
_geom_angle_atom_site_label_2
_geom_angle_atom_site_label_3
_geom_angle
_geom_angle_site_symmetry_1
_geom_angle_site_symmetry_3
O1 Zr1 O1 108.1(9) . 4
O1 Zr1 O1 69.8(4) . 99
O1 Zr1 O1 69.8(4) 4 99
O1 Zr1 O1 69.8(4) . 98
O1 Zr1 O1 69.8(4) 4 98
O1 Zr1 O1 108.1(9) 99 98
O1 Zr1 O2 77.9(4) . 17
O1 Zr1 O2 141.90(7) 4 17
O1 Zr1 O2 141.90(7) 99 17
O1 Zr1 O2 77.9(4) 98 17
O1 Zr1 O2 141.90(7) . 114
O1 Zr1 O2 77.9(4) 4 114
O1 Zr1 O2 77.9(4) 99 114
O1 Zr1 O2 141.90(7) 98 114
O2 Zr1 O2 121.2(4) 17 114
O1 Zr1 O2 141.90(7) . 98
O1 Zr1 O2 77.9(4) 4 98
O1 Zr1 O2 141.90(7) 99 98
O1 Zr1 O2 77.9(4) 98 98
O2 Zr1 O2 76.05(16) 17 98
O2 Zr1 O2 76.05(16) 114 98
O1 Zr1 O2 77.9(4) . .
O1 Zr1 O2 141.90(7) 4 .
O1 Zr1 O2 77.9(4) 99 .
O1 Zr1 O2 141.90(7) 98 .
O2 Zr1 O2 76.05(16) 17 .
O2 Zr1 O2 76.05(16) 114 .
O2 Zr1 O2 121.2(4) 98 .
O1 Zr1 Zr1 89.4(4) . 105
O1 Zr1 Zr1 34.9(2) 4 105
O1 Zr1 Zr1 89.4(4) 99 105
O1 Zr1 Zr1 34.9(2) 98 105
O2 Zr1 Zr1 110.32(12) 17 105
O2 Zr1 Zr1 110.32(12) 114 105
O2 Zr1 Zr1 74.41(18) 98 105
O2 Zr1 Zr1 164.41(18) . 105
O1 Zr1 Zr1 89.4(4) . 101
O1 Zr1 Zr1 34.9(2) 4 101
O1 Zr1 Zr1 34.9(2) 99 101
O1 Zr1 Zr1 89.4(4) 98 101
O2 Zr1 Zr1 164.41(18) 17 101
O2 Zr1 Zr1 74.41(18) 114 101
O2 Zr1 Zr1 110.32(12) 98 101
O2 Zr1 Zr1 110.32(12) . 101
Zr1 Zr1 Zr1 60.0 105 101
O1 Zr1 Zr1 34.9(2) . 5
O1 Zr1 Zr1 89.4(4) 4 5
O1 Zr1 Zr1 89.4(4) 99 5
O1 Zr1 Zr1 34.9(2) 98 5
O2 Zr1 Zr1 74.41(18) 17 5
O2 Zr1 Zr1 164.41(18) 114 5
O2 Zr1 Zr1 110.32(12) 98 5
O2 Zr1 Zr1 110.32(12) . 5
Zr1 Zr1 Zr1 60.0 105 5
Zr1 Zr1 Zr1 90.0 101 5
O1 Zr1 Zr1 34.9(2) . 9
O1 Zr1 Zr1 89.4(4) 4 9
O1 Zr1 Zr1 34.9(2) 99 9
O1 Zr1 Zr1 89.4(4) 98 9
O2 Zr1 Zr1 110.32(12) 17 9
O2 Zr1 Zr1 110.32(12) 114 9
O2 Zr1 Zr1 164.41(18) 98 9
O2 Zr1 Zr1 74.41(18) . 9
Zr1 Zr1 Zr1 90.0 105 9
Zr1 Zr1 Zr1 60.0 101 9
Zr1 Zr1 Zr1 60.0 5 9
Zr1 O1 Zr1 110.2(4) . 5
Zr1 O1 Zr1 110.2(4) . 9
Zr1 O1 Zr1 110.2(4) 5 9
C1 O2 Zr1 131.9(7) . .
O2 C1 O2 127.4(12) . 22
O2 C1 C2 116.3(6) . .
O2 C1 C2 116.3(6) 22 .
C3 C2 C3 116.9(15) . 22
C3 C2 C1 121.6(7) . .
C3 C2 C1 121.6(7) 22 .
C4 C3 C2 122.7(13) . .
C4 C3 H3 118.6 . .
C2 C3 H3 118.6 . .
C3 C4 C5 121.4(13) . .
C3 C4 H4 119.3 . .
C5 C4 H4 119.3 . .
C4 C5 C4 114.9(15) . 22
C4 C5 C5 122.6(7) . 145
C4 C5 C5 122.6(7) 22 145

loop_
_geom_bond_atom_site_label_1
_geom_bond_atom_site_label_2
_geom_bond_distance
_geom_bond_site_symmetry_2
Zr1 O1 2.135(5) .
Zr1 O1 2.135(5) 4
Zr1 O1 2.135(5) 99
Zr1 O1 2.135(5) 98
Zr1 O2 2.219(6) 17
Zr1 O2 2.219(6) 114
Zr1 O2 2.219(6) 98
Zr1 O2 2.219(6) .
Zr1 Zr1 3.501(2) 105
Zr1 Zr1 3.501(2) 101
Zr1 Zr1 3.501(2) 5
Zr1 Zr1 3.501(2) 9
O1 Zr1 2.135(5) 5
O1 Zr1 2.135(5) 9
O2 C1 1.287(8) .
C1 O2 1.287(8) 22
C1 C2 1.496(19) .
C2 C3 1.363(14) .
C2 C3 1.363(14) 22
C3 C4 1.351(17) .
C3 H3 0.9300 .
C4 C5 1.410(16) .
C4 H4 0.9300 .
C5 C4 1.410(16) 22
C5 C5 1.47(3) 145

loop_
_platon_squeeze_void_nr
_platon_squeeze_void_average_x
_platon_squeeze_void_average_y
_platon_squeeze_void_average_z
_platon_squeeze_void_volume
_platon_squeeze_void_count_electrons
_platon_squeeze_void_content
1 0.321 -0.007 -0.005 13440 3388 ' '
